data_1521506
loop_
_publ_author_name
'Li, Y.-P.'
'Burns, P.C.'

_publ_section_title
;
 Investigations of crystal-chemical variability in lead uranyl oxide
 hydrates. I. Curite
;
_journal_name_full 'Canadian Mineralogist'
_journal_page_first 727
_journal_page_last 735
_journal_volume 38
_journal_year 2000
_chemical_formula_sum 'H9.912 O32 Pb3.044 U8'
_chemical_name_systematic 'Pb3.044 (H2 O)2 ((U O2)4 O4.044 (O H)2.956)2'
_space_group_IT_number 62
_symmetry_space_group_name_Hall '-P 2c 2n'
_symmetry_space_group_name_H-M 'P n a m'
_cell_angle_alpha 90
_cell_angle_beta 90
_cell_angle_gamma 90
_cell_formula_units_Z 2
_cell_length_a 12.537
_cell_length_b 13.001
_cell_length_c 8.384
_cell_volume 1366.538
_citation_journal_id_ASTM CAMIA6
_cod_data_source_file Li_CAMIA6_2000_981.cif
_cod_data_source_block H9.912O32Pb3.044U8
_cod_original_sg_symbol_Hall '-P 2ac 2n (-x,z,y)'
_cod_database_code 1521506

loop_
_symmetry_equiv_pos_as_xyz
x,y,z
-x+1/2,y+1/2,-z
x+1/2,-y+1/2,-z+1/2
-x,-y,z+1/2
-x,-y,-z
x-1/2,-y-1/2,z
-x-1/2,y-1/2,z-1/2
x,y,-z-1/2

loop_
_atom_site_label
_atom_site_type_symbol
_atom_site_fract_x
_atom_site_fract_y
_atom_site_fract_z
_atom_site_occupancy
_atom_site_U_iso_or_equiv
O7 O-2 0.35 0.031 0.25 1 0.0
O12 O-2 0.3752 0.438 0.082 1 0.0
U2 U+6 0.1962 0.0657 0.75 1 0.0
U1 U+6 0.2097 0.0758 0.25 1 0.0
Pb1 Pb+2 0.0648 0.3329 0.25 0.928 0.0
O1 O-2 0.23 0.1219 0.002 1 0.0
O10 O-2 0.158 0.906 0.25 1 0.0
O5 O-2 0.07 0.116 0.25 1 0.0
U3 U+6 0.302 0.2853 -0.013 1 0.0
O4 O-2 0.0652 0.7332 -0.014 1 0.0
O2 O-2 0.1697 0.3437 -0.035 1 0.0
Pb2 Pb+2 0.0175 0.378 0.75 0.594 0.0
O6 O-2 0.257 0.254 0.25 1 0.0
O9 O-2 0.207 0.702 0.25 1 0.0
O8 O-2 0.174 0.493 0.25 1 0.0
O3 O-2 0 0.5 0 1 0.0
O11 O-2 0.428 0.625 0.25 1 0.0
